data_1503629
loop_
_publ_author_name
'Chen, Fei'
'Feng, Zhang'
'He, Chun-Yang'
'Wang, Hao-Yang'
'Guo, Yin-Long'
'Zhang, Xingang'

_publ_section_title
;
 Pd-catalyzed dehydrogenative cross-coupling of polyfluoroarenes with
 heteroatom-substituted enones.
;
_journal_issue 4
_journal_name_full 'Organic letters'
_journal_page_first 1176
_journal_page_last 1179
_journal_paper_doi 10.1021/ol300240k
_journal_volume 14
_journal_year 2012
_chemical_formula_sum 'C20 H22 N2 O5'
_chemical_formula_weight 370.40
_chemical_name_systematic
; 
 ? 
;
_space_group_IT_number 60
_symmetry_cell_setting orthorhombic
_symmetry_space_group_name_Hall '-P 2n 2ab'
_symmetry_space_group_name_H-M 'P b c n'
_atom_sites_solution_hydrogens geom
_atom_sites_solution_primary direct
_atom_sites_solution_secondary difmap
_audit_creation_method SHELXL-97
_cell_angle_alpha 90.00
_cell_angle_beta 90.00
_cell_angle_gamma 90.00
_cell_formula_units_Z 8
_cell_length_a 15.278(2)
_cell_length_b 15.133(2)
_cell_length_c 15.916(2)
_cell_measurement_reflns_used 1490
_cell_measurement_temperature 293(2)
_cell_measurement_theta_max 47.574
_cell_measurement_theta_min 4.572
_cell_volume 3679.8(8)
_computing_cell_refinement 'Bruker SMART'
_computing_data_collection 'Bruker SMART'
_computing_data_reduction 'Bruker SHELXTL'
_computing_molecular_graphics 'Bruker SHELXTL'
_computing_publication_material 'Bruker SHELXTL'
_computing_structure_refinement 'SHELXL-97 (Sheldrick, 1997)'
_computing_structure_solution 'SHELXS-97 (Sheldrick, 1990)'
_diffrn_ambient_temperature 293(2)
_diffrn_measured_fraction_theta_full 0.999
_diffrn_measured_fraction_theta_max 0.999
_diffrn_measurement_device_type 'CCD area detector'
_diffrn_measurement_method 'phi and omega scans'
_diffrn_radiation_monochromator graphite
_diffrn_radiation_source 'fine-focus sealed tube'
_diffrn_radiation_type MoK\a
_diffrn_radiation_wavelength 0.71073
_diffrn_reflns_av_R_equivalents 0.0551
_diffrn_reflns_av_sigmaI/netI 0.0387
_diffrn_reflns_limit_h_max 18
_diffrn_reflns_limit_h_min -18
_diffrn_reflns_limit_k_max 18
_diffrn_reflns_limit_k_min -18
_diffrn_reflns_limit_l_max 10
_diffrn_reflns_limit_l_min -19
_diffrn_reflns_number 18126
_diffrn_reflns_theta_full 25.50
_diffrn_reflns_theta_max 25.50
_diffrn_reflns_theta_min 1.89
_exptl_absorpt_coefficient_mu 0.097
_exptl_absorpt_correction_T_max 1.00000
_exptl_absorpt_correction_T_min 0.33386
_exptl_absorpt_correction_type empirical
_exptl_absorpt_process_details sadabs
_exptl_crystal_colour green
_exptl_crystal_density_diffrn 1.337
_exptl_crystal_density_method 'not measured'
_exptl_crystal_description prismatic
_exptl_crystal_F_000 1568
_exptl_crystal_size_max 0.308
_exptl_crystal_size_mid 0.169
_exptl_crystal_size_min 0.075
_refine_diff_density_max 0.266
_refine_diff_density_min -0.344
_refine_diff_density_rms 0.049
_refine_ls_extinction_method none
_refine_ls_goodness_of_fit_ref 0.980
_refine_ls_hydrogen_treatment mixed
_refine_ls_matrix_type full
_refine_ls_number_parameters 270
_refine_ls_number_reflns 3429
_refine_ls_number_restraints 8
_refine_ls_restrained_S_all 1.004
_refine_ls_R_factor_all 0.1344
_refine_ls_R_factor_gt 0.0737
_refine_ls_shift/su_max 0.045
_refine_ls_shift/su_mean 0.005
_refine_ls_structure_factor_coef Fsqd
_refine_ls_weighting_details 'calc w=1/[\s^2^(Fo^2^)+(0.1549P)^2^+0.0000P] where P=(Fo^2^+2Fc^2^)/3'
_refine_ls_weighting_scheme calc
_refine_ls_wR_factor_gt 0.2164
_refine_ls_wR_factor_ref 0.2654
_reflns_number_gt 1625
_reflns_number_total 3429
_reflns_threshold_expression >2sigma(I)
_cod_data_source_file ol300240k_si_002.cif
_cod_data_source_block cd211355
_cod_depositor_comments
;
The following automatic conversions were performed:

'_symmetry_cell_setting' value 'Orthorhombic' changed to
'orthorhombic' according to
/home/saulius/struct/CIF-dictionaries/cif_core.dic dictionary named
'cif_core.dic' version 2.4.1 from 2010-06-29.

Automatic conversion script
Id: cif_fix_values 1715 2011-07-08 13:25:40Z adriana 
;
_cod_original_cell_volume 3679.9(8)
_cod_original_sg_symbol_H-M Pbcn
_cod_database_code 1503629

loop_
_symmetry_equiv_pos_as_xyz
'x, y, z'
'-x+1/2, -y+1/2, z+1/2'
'-x, y, -z+1/2'
'x+1/2, -y+1/2, -z'
'-x, -y, -z'
'x-1/2, y-1/2, -z-1/2'
'x, -y, z-1/2'
'-x-1/2, y-1/2, z'

loop_
_atom_site_label
_atom_site_type_symbol
_atom_site_fract_x
_atom_site_fract_y
_atom_site_fract_z
_atom_site_U_iso_or_equiv
_atom_site_adp_type
_atom_site_occupancy
_atom_site_symmetry_multiplicity
_atom_site_calc_flag
_atom_site_refinement_flags
N1 N 0.09025(17) 0.90953(19) 0.32940(18) 0.0643(8) Uani 1 1 d .
N2 N 0.09415(16) 0.54417(18) 0.17959(16) 0.0598(8) Uani 1 1 d .
O1 O 0.18283(19) 0.79034(18) 0.11739(15) 0.0857(9) Uani 1 1 d .
O2 O 0.19895(18) 0.66845(17) 0.38403(15) 0.0801(8) Uani 1 1 d .
C1 C 0.1541(2) 0.8268(2) 0.1831(2) 0.0647(9) Uani 1 1 d .
C2 C 0.1240(2) 0.7770(2) 0.25363(19) 0.0593(9) Uani 1 1 d .
C3 C 0.0942(2) 0.8208(2) 0.3227(2) 0.0595(9) Uani 1 1 d .
H3 H 0.0754 0.7874 0.3682 0.071 Uiso 1 1 calc R
C4 C 0.1181(2) 0.9620(2) 0.2644(2) 0.0651(10) Uani 1 1 d .
C5 C 0.1514(2) 0.9226(2) 0.1917(2) 0.0649(9) Uani 1 1 d .
C6 C 0.1826(3) 0.9762(3) 0.1262(3) 0.0795(11) Uani 1 1 d .
H6 H 0.2060 0.9499 0.0784 0.095 Uiso 1 1 calc R
C7 C 0.1792(3) 1.0653(3) 0.1311(3) 0.0959(14) Uani 1 1 d .
H7 H 0.1999 1.0998 0.0870 0.115 Uiso 1 1 calc R
C8 C 0.1450(3) 1.1047(3) 0.2019(3) 0.0947(14) Uani 1 1 d .
H8 H 0.1425 1.1660 0.2048 0.114 Uiso 1 1 calc R
C9 C 0.1144(3) 1.0555(3) 0.2685(3) 0.0860(12) Uani 1 1 d .
H9 H 0.0915 1.0834 0.3157 0.103 Uiso 1 1 calc R
C10 C 0.0581(3) 0.9483(3) 0.4086(2) 0.0846(12) Uani 1 1 d .
H10A H 0.1034 0.9837 0.4333 0.127 Uiso 1 1 calc R
H10B H 0.0421 0.9019 0.4466 0.127 Uiso 1 1 calc R
H10C H 0.0080 0.9846 0.3972 0.127 Uiso 1 1 calc R
C11 C 0.1635(2) 0.6312(2) 0.3223(2) 0.0616(9) Uani 1 1 d .
C12 C 0.12654(18) 0.6783(2) 0.2534(2) 0.0545(8) Uani 1 1 d .
C13 C 0.0955(2) 0.6332(2) 0.1857(2) 0.0583(9) Uani 1 1 d .
H13 H 0.0738 0.6658 0.1407 0.070 Uiso 1 1 calc R
C14 C 0.12447(19) 0.4935(2) 0.2457(2) 0.0619(9) Uani 1 1 d .
C15 C 0.1591(2) 0.5359(2) 0.3172(2) 0.0600(9) Uani 1 1 d .
C16 C 0.1904(2) 0.4832(3) 0.3836(2) 0.0725(10) Uani 1 1 d .
H16 H 0.2140 0.5105 0.4307 0.087 Uiso 1 1 calc R
C17 C 0.1870(3) 0.3931(3) 0.3809(3) 0.0845(12) Uani 1 1 d .
H17 H 0.2073 0.3594 0.4256 0.101 Uiso 1 1 calc R
C18 C 0.1526(3) 0.3530(3) 0.3097(3) 0.0868(12) Uani 1 1 d .
H18 H 0.1503 0.2917 0.3074 0.104 Uiso 1 1 calc R
C19 C 0.1220(2) 0.4003(2) 0.2431(3) 0.0757(11) Uani 1 1 d .
H19 H 0.0995 0.3714 0.1963 0.091 Uiso 1 1 calc R
C20 C 0.0618(2) 0.5039(2) 0.1020(2) 0.0762(11) Uani 1 1 d .
H20A H 0.0453 0.5495 0.0631 0.114 Uiso 1 1 calc R
H20B H 0.0118 0.4677 0.1144 0.114 Uiso 1 1 calc R
H20C H 0.1070 0.4681 0.0776 0.114 Uiso 1 1 calc R
O4 O 0.1338(2) 0.1660(2) 0.4539(2) 0.1022(10) Uani 1 1 d D
O3 O 0.3390(3) 0.7694(5) 0.0385(3) 0.179(2) Uani 1 1 d D
O5 O 1.0082(3) 0.7026(3) 0.9967(3) 0.1485(15) Uani 1 1 d D
H4A H 0.069(3) 0.158(10) 0.454(8) 0.31(11) Uiso 1 1 d D
H3B H 0.313(5) 0.783(6) 0.081(3) 0.24(4) Uiso 1 1 d D
H3A H 0.326(4) 0.766(4) -0.0122(17) 0.17(3) Uiso 1 1 d D
H5B H 0.955(2) 0.702(4) 0.969(4) 0.20(4) Uiso 1 1 d D
H4B H 0.149(5) 0.192(5) 0.499(3) 0.23(4) Uiso 1 1 d D

loop_
_atom_site_aniso_label
_atom_site_aniso_U_11
_atom_site_aniso_U_22
_atom_site_aniso_U_33
_atom_site_aniso_U_23
_atom_site_aniso_U_13
_atom_site_aniso_U_12
N1 0.0623(18) 0.0664(19) 0.0641(18) -0.0105(15) -0.0023(14) 0.0028(14)
N2 0.0611(17) 0.0616(17) 0.0568(17) -0.0079(14) -0.0025(14) -0.0029(13)
O1 0.109(2) 0.0824(18) 0.0660(16) -0.0004(14) 0.0260(14) 0.0016(15)
O2 0.0950(19) 0.0811(17) 0.0641(15) -0.0054(13) -0.0222(14) -0.0044(14)
C1 0.063(2) 0.071(2) 0.060(2) -0.0013(18) 0.0013(18) -0.0051(17)
C2 0.050(2) 0.070(2) 0.058(2) -0.0037(18) -0.0021(15) -0.0019(15)
C3 0.0548(19) 0.066(2) 0.058(2) -0.0042(17) -0.0005(16) -0.0015(16)
C4 0.062(2) 0.061(2) 0.072(2) -0.001(2) -0.0139(19) 0.0009(16)
C5 0.065(2) 0.065(2) 0.065(2) 0.0015(18) -0.0045(18) -0.0061(17)
C6 0.092(3) 0.070(3) 0.076(2) 0.003(2) -0.006(2) -0.008(2)
C7 0.121(4) 0.076(3) 0.090(3) 0.014(3) -0.018(3) -0.024(3)
C8 0.114(4) 0.063(2) 0.107(4) 0.009(3) -0.027(3) -0.009(2)
C9 0.093(3) 0.076(3) 0.089(3) -0.013(2) -0.022(2) 0.002(2)
C10 0.087(3) 0.090(3) 0.076(3) -0.025(2) 0.004(2) 0.005(2)
C11 0.058(2) 0.072(2) 0.054(2) -0.0046(18) 0.0002(17) -0.0027(16)
C12 0.0487(19) 0.059(2) 0.056(2) 0.0001(16) 0.0003(15) -0.0001(15)
C13 0.0503(19) 0.069(2) 0.056(2) -0.0033(17) 0.0012(16) -0.0018(15)
C14 0.057(2) 0.064(2) 0.065(2) -0.0020(18) 0.0074(17) 0.0019(16)
C15 0.056(2) 0.068(2) 0.057(2) 0.0033(17) 0.0018(16) 0.0009(16)
C16 0.072(2) 0.081(3) 0.064(2) 0.009(2) 0.0016(18) 0.0038(19)
C17 0.090(3) 0.073(3) 0.091(3) 0.016(2) 0.008(2) 0.011(2)
C18 0.098(3) 0.067(2) 0.096(3) 0.008(2) 0.005(3) 0.003(2)
C19 0.082(3) 0.066(2) 0.078(3) -0.005(2) 0.007(2) -0.0031(19)
C20 0.086(3) 0.080(2) 0.063(2) -0.0157(19) -0.0102(19) -0.007(2)
O4 0.114(3) 0.099(2) 0.094(2) -0.0112(19) -0.0062(18) 0.0012(18)
O3 0.114(3) 0.304(7) 0.118(3) 0.096(4) 0.029(3) 0.054(4)
O5 0.110(3) 0.163(4) 0.173(4) 0.036(3) -0.006(3) -0.007(3)

loop_
_atom_type_symbol
_atom_type_description
_atom_type_scat_dispersion_real
_atom_type_scat_dispersion_imag
_atom_type_scat_source
C C 0.0033 0.0016 'International Tables Vol C Tables 4.2.6.8 and 6.1.1.4'
H H 0.0000 0.0000 'International Tables Vol C Tables 4.2.6.8 and 6.1.1.4'
N N 0.0061 0.0033 'International Tables Vol C Tables 4.2.6.8 and 6.1.1.4'
O O 0.0106 0.0060 'International Tables Vol C Tables 4.2.6.8 and 6.1.1.4'

loop_
_geom_angle_atom_site_label_1
_geom_angle_atom_site_label_2
_geom_angle_atom_site_label_3
_geom_angle
C3 N1 C4 120.2(3)
C3 N1 C10 118.6(3)
C4 N1 C10 121.2(3)
C13 N2 C14 119.6(3)
C13 N2 C20 118.7(3)
C14 N2 C20 121.7(3)
O1 C1 C2 122.3(3)
O1 C1 C5 121.5(3)
C2 C1 C5 116.2(3)
C3 C2 C1 119.0(3)
C3 C2 C12 119.8(3)
C1 C2 C12 121.1(3)
N1 C3 C2 124.3(3)
N1 C3 H3 117.9
C2 C3 H3 117.8
N1 C4 C5 119.4(3)
N1 C4 C9 122.0(4)
C5 C4 C9 118.6(4)
C4 C5 C6 119.5(3)
C4 C5 C1 120.8(3)
C6 C5 C1 119.7(3)
C7 C6 C5 121.3(4)
C7 C6 H6 119.3
C5 C6 H6 119.3
C6 C7 C8 119.6(4)
C6 C7 H7 120.2
C8 C7 H7 120.2
C9 C8 C7 121.7(4)
C9 C8 H8 119.2
C7 C8 H8 119.2
C8 C9 C4 119.3(4)
C8 C9 H9 120.3
C4 C9 H9 120.3
N1 C10 H10A 109.5
N1 C10 H10B 109.5
H10A C10 H10B 109.5
N1 C10 H10C 109.4
H10A C10 H10C 109.5
H10B C10 H10C 109.5
O2 C11 C12 123.2(3)
O2 C11 C15 120.8(3)
C12 C11 C15 115.9(3)
C13 C12 C11 119.8(3)
C13 C12 C2 119.6(3)
C11 C12 C2 120.6(3)
N2 C13 C12 124.2(3)
N2 C13 H13 117.9
C12 C13 H13 117.9
N2 C14 C15 119.1(3)
N2 C14 C19 121.6(3)
C15 C14 C19 119.3(3)
C16 C15 C14 118.3(3)
C16 C15 C11 120.5(3)
C14 C15 C11 121.2(3)
C17 C16 C15 122.0(4)
C17 C16 H16 119.0
C15 C16 H16 119.0
C16 C17 C18 118.5(4)
C16 C17 H17 120.8
C18 C17 H17 120.8
C19 C18 C17 122.4(4)
C19 C18 H18 118.8
C17 C18 H18 118.8
C18 C19 C14 119.5(4)
C18 C19 H19 120.2
C14 C19 H19 120.2
N2 C20 H20A 109.5
N2 C20 H20B 109.4
H20A C20 H20B 109.5
N2 C20 H20C 109.5
H20A C20 H20C 109.5
H20B C20 H20C 109.5
H4A O4 H4B 110(4)
H3B O3 H3A 136(8)
H5A O5 H5B 95(3)

loop_
_geom_bond_atom_site_label_1
_geom_bond_atom_site_label_2
_geom_bond_distance
N1 C3 1.348(4)
N1 C4 1.372(4)
N1 C10 1.474(4)
N2 C13 1.351(4)
N2 C14 1.382(4)
N2 C20 1.463(4)
O1 C1 1.261(4)
O2 C11 1.256(4)
C1 C2 1.428(4)
C1 C5 1.458(5)
C2 C3 1.362(4)
C2 C12 1.494(4)
C3 H3 0.9300
C4 C5 1.397(5)
C4 C9 1.418(5)
C5 C6 1.405(5)
C6 C7 1.351(5)
C6 H6 0.9300
C7 C8 1.378(6)
C7 H7 0.9300
C8 C9 1.376(6)
C8 H8 0.9300
C9 H9 0.9300
C10 H10A 0.9600
C10 H10B 0.9600
C10 H10C 0.9600
C11 C12 1.425(4)
C11 C15 1.445(5)
C12 C13 1.361(4)
C13 H13 0.9300
C14 C15 1.409(5)
C14 C19 1.412(5)
C15 C16 1.408(5)
C16 C17 1.364(5)
C16 H16 0.9300
C17 C18 1.389(6)
C17 H17 0.9300
C18 C19 1.360(5)
C18 H18 0.9300
C19 H19 0.9300
C20 H20A 0.9600
C20 H20B 0.9600
C20 H20C 0.9600
O4 H4A 1.00(6)
O4 H4B 0.85(2)
O3 H3B 0.81(2)
O3 H3A 0.83(2)
O5 H5A 0.94(3)
O5 H5B 0.92(2)

loop_
_geom_hbond_atom_site_label_D
_geom_hbond_atom_site_label_H
_geom_hbond_atom_site_label_A
_geom_hbond_distance_DH
_geom_hbond_distance_HA
_geom_hbond_distance_DA
_geom_hbond_angle_DHA
_geom_hbond_site_symmetry_A
O5 H5B O3 0.92(2) 1.83(3) 2.679(7) 152(7) 4_566
O4 H4B O1 0.85(2) 1.97(3) 2.786(4) 161(7) 7_566
O3 H3A O2 0.83(2) 1.97(4) 2.696(5) 146(6) 2_564
O3 H3B O1 0.81(2) 2.08(6) 2.714(5) 135(7) .
O5 H5A O4 0.94(3) 2.08(7) 2.846(6) 137(7) 7_666
O4 H4A O5 1.00(6) 2.41(12) 2.846(6) 106(10) 7_465

loop_
_geom_torsion_atom_site_label_1
_geom_torsion_atom_site_label_2
_geom_torsion_atom_site_label_3
_geom_torsion_atom_site_label_4
_geom_torsion
O1 C1 C2 C3 179.7(3)
C5 C1 C2 C3 0.7(4)
O1 C1 C2 C12 1.1(5)
C5 C1 C2 C12 -177.9(3)
C4 N1 C3 C2 -0.7(5)
C10 N1 C3 C2 -178.8(3)
C1 C2 C3 N1 0.6(5)
C12 C2 C3 N1 179.2(3)
C3 N1 C4 C5 -0.7(5)
C10 N1 C4 C5 177.4(3)
C3 N1 C4 C9 179.5(3)
C10 N1 C4 C9 -2.4(5)
N1 C4 C5 C6 -177.9(3)
C9 C4 C5 C6 2.0(5)
N1 C4 C5 C1 2.0(5)
C9 C4 C5 C1 -178.1(3)
O1 C1 C5 C4 179.0(3)
C2 C1 C5 C4 -2.0(5)
O1 C1 C5 C6 -1.1(5)
C2 C1 C5 C6 177.9(3)
C4 C5 C6 C7 -1.6(6)
C1 C5 C6 C7 178.5(4)
C5 C6 C7 C8 0.4(7)
C6 C7 C8 C9 0.4(7)
C7 C8 C9 C4 0.0(6)
N1 C4 C9 C8 178.7(3)
C5 C4 C9 C8 -1.2(5)
O2 C11 C12 C13 174.8(3)
C15 C11 C12 C13 -4.5(4)
O2 C11 C12 C2 -3.3(5)
C15 C11 C12 C2 177.4(3)
C3 C2 C12 C13 133.7(3)
C1 C2 C12 C13 -47.7(4)
C3 C2 C12 C11 -48.2(4)
C1 C2 C12 C11 130.4(3)
C14 N2 C13 C12 1.1(5)
C20 N2 C13 C12 -177.9(3)
C11 C12 C13 N2 2.5(5)
C2 C12 C13 N2 -179.4(3)
C13 N2 C14 C15 -2.2(4)
C20 N2 C14 C15 176.7(3)
C13 N2 C14 C19 178.1(3)
C20 N2 C14 C19 -2.9(5)
N2 C14 C15 C16 -179.4(3)
C19 C14 C15 C16 0.3(5)
N2 C14 C15 C11 -0.1(4)
C19 C14 C15 C11 179.5(3)
O2 C11 C15 C16 3.4(5)
C12 C11 C15 C16 -177.3(3)
O2 C11 C15 C14 -175.9(3)
C12 C11 C15 C14 3.4(4)
C14 C15 C16 C17 -0.8(5)
C11 C15 C16 C17 179.9(3)
C15 C16 C17 C18 0.9(6)
C16 C17 C18 C19 -0.3(6)
C17 C18 C19 C14 -0.3(6)
N2 C14 C19 C18 180.0(3)
C15 C14 C19 C18 0.3(5)
